data_7027075
loop_
_publ_author_name
'Chen, Bang-Lin'
'Mok, Kum-Fun'
'Ng, Siu-Choon'

_publ_section_title
;
 Structural diversity in silver(I) and gold(I) complexes with
 2,5-bis(diphenylphosphinomethyl)thiophene
;
_journal_issue 23
_journal_name_full 'Journal of the Chemical Society, Dalton Transactions'
_journal_page_first 4035
_journal_paper_doi 10.1039/a806503i
_journal_year 1998
_chemical_formula_sum 'C30 H26 Au2 Cl2 P2 S'
_chemical_formula_weight 945.34
_chemical_name_systematic
; 
 ? 
;
_space_group_IT_number 2
_symmetry_cell_setting triclinic
_symmetry_space_group_name_Hall '-P 1'
_symmetry_space_group_name_H-M 'P -1'
_atom_sites_solution_hydrogens geom
_atom_sites_solution_primary direct
_atom_sites_solution_secondary difmap
_audit_creation_method SHELXL
_cell_angle_alpha 100.74(4)
_cell_angle_beta 102.20(4)
_cell_angle_gamma 97.85(4)
_cell_formula_units_Z 2
_cell_length_a 9.546(12)
_cell_length_b 12.302(14)
_cell_length_c 13.757(12)
_cell_measurement_temperature 293(2)
_cell_volume 1525(3)
_computing_cell_refinement 'Siemens XSCANS'
_computing_data_collection 'Siemens XSCANS'
_computing_data_reduction 'Siemens SHELXTL'
_computing_molecular_graphics 'Siemens SHELXTL'
_computing_publication_material 'Siemens SHELXTL'
_computing_structure_refinement 'SHELXL-93 (Sheldrick, 1993)'
_computing_structure_solution 'SHELXS-86 (Sheldrick, 1990)'
_diffrn_ambient_temperature 293(2)
_diffrn_measurement_device 'Siemens P4'
_diffrn_measurement_method '\w scans'
_diffrn_radiation_monochromator graphite
_diffrn_radiation_source 'fine-focus sealed tube'
_diffrn_radiation_type MoK\a
_diffrn_radiation_wavelength 0.71073
_diffrn_reflns_av_R_equivalents 0.0387
_diffrn_reflns_av_sigmaI/netI 0.0716
_diffrn_reflns_limit_h_max 11
_diffrn_reflns_limit_h_min -11
_diffrn_reflns_limit_k_max 14
_diffrn_reflns_limit_k_min -7
_diffrn_reflns_limit_l_max 13
_diffrn_reflns_limit_l_min -16
_diffrn_reflns_number 8225
_diffrn_reflns_theta_max 25.37
_diffrn_reflns_theta_min 2.04
_exptl_absorpt_coefficient_mu 9.976
_exptl_absorpt_correction_T_max 0.93
_exptl_absorpt_correction_T_min 0.00
_exptl_absorpt_correction_type Sadabs
_exptl_crystal_colour Colourless
_exptl_crystal_density_diffrn 2.059
_exptl_crystal_density_meas 2.00
_exptl_crystal_density_method Flotation
_exptl_crystal_description 'Shiny rectangule plate'
_exptl_crystal_F_000 888
_exptl_crystal_size_max 0.35
_exptl_crystal_size_mid 0.25
_exptl_crystal_size_min 0.08
_refine_diff_density_max 3.600
_refine_diff_density_min -3.004
_refine_diff_density_rms 0.299
_refine_ls_extinction_coef 0.0025(6)
_refine_ls_extinction_expression Fc^*^=kFc[1+0.001xFc^2^\l^3^/sin(2\q)]^-1/4^
_refine_ls_extinction_method SHELXL
_refine_ls_goodness_of_fit_all 1.083
_refine_ls_goodness_of_fit_obs 1.136
_refine_ls_matrix_type full
_refine_ls_number_parameters 335
_refine_ls_number_reflns 5456
_refine_ls_number_restraints 0
_refine_ls_restrained_S_all 1.082
_refine_ls_restrained_S_obs 1.136
_refine_ls_R_factor_all 0.0729
_refine_ls_R_factor_obs 0.0652
_refine_ls_shift/esd_max 0.000
_refine_ls_shift/esd_mean 0.000
_refine_ls_structure_factor_coef Fsqd
_refine_ls_weighting_details 'w=1/[\s^2^(Fo^2^)+(0.1336P)^2^+7.9538P] where P=(Fo^2^+2Fc^2^)/3'
_refine_ls_weighting_scheme calc
_refine_ls_wR_factor_all 0.2133
_refine_ls_wR_factor_obs 0.2048
_reflns_number_observed 4599
_reflns_number_total 5459
_reflns_observed_criterion >2sigma(I)
_cod_data_source_file 806503isup1.cif
_cod_data_source_block mkf12
_cod_depositor_comments
;
The following automatic conversions were performed:

'_symmetry_cell_setting' value 'Triclinic' changed to 'triclinic'
according to /home/saulius/struct/CIF-dictionaries/cif_core.dic
dictionary named 'cif_core.dic' version 2.4.2 from 2011-04-26.

Automatic conversion script
Id: cif_fix_values 1891 2012-01-12 08:04:46Z andrius 

The following automatic conversions were performed:

'_refine_ls_weighting_scheme' value 'calc
w=1/[\s^2^(Fo^2^)+(0.1336P)^2^+7.9538P] where P=(Fo^2^+2Fc^2^)/3' was
changed to 'calc'. New tag '_refine_ls_weighting_details' was
created. The value of the new tag was set to
'w=1/[\s^2^(Fo^2^)+(0.1336P)^2^+7.9538P] where P=(Fo^2^+2Fc^2^)/3'.

Automatic conversion script
Id: cif_fix_values 3143 2015-03-26 13:38:13Z robertas 
;
_cod_original_cell_volume 1525.1(28)
_cod_original_sg_symbol_H-M P(-1)
_cod_database_code 7027075

loop_
_symmetry_equiv_pos_as_xyz
'x, y, z'
'-x, -y, -z'

loop_
_atom_site_aniso_label
_atom_site_aniso_U_11
_atom_site_aniso_U_22
_atom_site_aniso_U_33
_atom_site_aniso_U_23
_atom_site_aniso_U_13
_atom_site_aniso_U_12
Au1 0.0427(3) 0.0598(4) 0.0460(3) 0.0210(3) 0.0134(2) 0.0167(2)
Au2 0.0650(4) 0.0641(4) 0.0563(4) 0.0198(3) 0.0289(3) 0.0248(3)
Cl1 0.067(2) 0.084(3) 0.071(2) 0.038(2) 0.029(2) 0.039(2)
Cl2 0.113(4) 0.093(3) 0.073(3) 0.032(2) 0.057(3) 0.057(3)
P1 0.0360(15) 0.051(2) 0.0365(15) 0.0162(14) 0.0105(12) 0.0065(13)
P2 0.040(2) 0.051(2) 0.046(2) 0.0160(15) 0.0174(13) 0.0134(14)
S1 0.051(2) 0.055(2) 0.051(2) 0.014(2) 0.0254(14) 0.0115(15)
C1 0.036(6) 0.048(7) 0.040(6) 0.012(5) 0.017(5) 0.003(5)
C2 0.051(8) 0.084(11) 0.054(8) 0.030(8) 0.010(6) -0.016(7)
C3 0.092(13) 0.073(11) 0.063(10) 0.039(9) 0.035(9) 0.012(9)
C4 0.086(13) 0.086(13) 0.086(12) 0.031(10) 0.066(11) 0.031(10)
C5 0.057(9) 0.072(11) 0.088(12) 0.023(9) 0.039(8) 0.018(8)
C6 0.049(8) 0.078(11) 0.071(10) 0.029(9) 0.021(7) 0.013(7)
C7 0.039(6) 0.063(8) 0.036(6) 0.019(6) 0.011(5) 0.008(6)
C8 0.067(9) 0.091(12) 0.045(7) 0.028(8) 0.029(7) 0.037(9)
C9 0.077(12) 0.122(18) 0.047(9) 0.020(10) 0.022(8) 0.017(11)
C10 0.061(9) 0.071(11) 0.077(11) -0.015(9) 0.028(8) 0.015(8)
C11 0.080(11) 0.054(9) 0.095(13) 0.016(9) 0.052(10) 0.016(8)
C12 0.075(10) 0.059(9) 0.055(8) 0.022(7) 0.028(7) 0.012(8)
C13 0.045(7) 0.067(9) 0.035(6) 0.018(6) 0.006(5) 0.009(6)
C14 0.027(5) 0.046(7) 0.047(6) 0.017(6) 0.003(5) -0.001(5)
C15 0.048(7) 0.059(9) 0.051(7) 0.007(7) 0.013(6) 0.011(6)
C16 0.040(6) 0.049(8) 0.044(7) 0.008(6) 0.013(5) 0.006(5)
C17 0.035(6) 0.083(10) 0.037(6) 0.025(7) 0.015(5) 0.022(6)
C18 0.043(7) 0.047(7) 0.052(7) 0.014(6) 0.011(5) 0.009(5)
C19 0.039(6) 0.056(8) 0.047(7) 0.024(6) 0.015(5) 0.012(5)
C20 0.056(8) 0.062(9) 0.055(8) 0.005(7) 0.013(6) 0.022(7)
C21 0.088(12) 0.076(12) 0.048(8) 0.005(8) 0.017(8) 0.025(9)
C22 0.097(14) 0.065(11) 0.053(9) -0.004(8) -0.018(9) -0.007(9)
C23 0.047(9) 0.127(18) 0.072(12) 0.011(12) -0.003(8) -0.032(10)
C24 0.046(8) 0.083(12) 0.057(9) 0.015(8) 0.011(6) -0.002(7)
C25 0.055(7) 0.024(6) 0.063(8) 0.009(6) 0.030(6) 0.004(5)
C26 0.049(8) 0.095(13) 0.064(9) 0.037(9) 0.010(7) 0.002(8)
C27 0.072(11) 0.065(10) 0.057(9) 0.023(8) 0.015(7) 0.002(8)
C28 0.130(20) 0.067(13) 0.091(14) 0.009(11) 0.052(14) -0.017(12)
C29 0.060(10) 0.075(12) 0.147(19) 0.054(13) 0.045(11) 0.010(9)
C30 0.049(8) 0.066(10) 0.102(13) 0.034(10) 0.021(8) 0.013(7)

loop_
_atom_site_label
_atom_site_type_symbol
_atom_site_fract_x
_atom_site_fract_y
_atom_site_fract_z
_atom_site_U_iso_or_equiv
_atom_site_thermal_displace_type
_atom_site_occupancy
_atom_site_calc_flag
_atom_site_refinement_flags
Au1 Au 0.46958(5) 0.42795(5) 0.22760(4) 0.0471(2) Uani 1 d .
Au2 Au 0.11192(7) 0.05424(5) 0.16187(4) 0.0575(3) Uani 1 d .
Cl1 Cl 0.5600(5) 0.2890(4) 0.2952(3) 0.0673(10) Uani 1 d .
Cl2 Cl 0.2667(6) -0.0313(4) 0.0810(4) 0.0823(14) Uani 1 d .
P1 P 0.3831(3) 0.5679(3) 0.1681(2) 0.0401(7) Uani 1 d .
P2 P -0.0352(3) 0.1361(3) 0.2462(3) 0.0432(7) Uani 1 d .
S1 S 0.0590(4) 0.3151(3) 0.0855(3) 0.0501(8) Uani 1 d .
C1 C 0.5072(13) 0.6509(11) 0.1168(9) 0.040(3) Uani 1 d .
C2 C 0.4637(17) 0.7054(15) 0.0387(11) 0.065(4) Uani 1 d .
H2A H 0.3655(17) 0.6939(15) 0.0055(11) 0.077 Uiso 1 calc R
C3 C 0.5665(22) 0.7780(15) 0.0092(13) 0.071(5) Uani 1 d .
H3A H 0.5356(22) 0.8138(15) -0.0432(13) 0.085 Uiso 1 calc R
C4 C 0.7068(22) 0.7954(17) 0.0555(15) 0.076(5) Uani 1 d .
H4A H 0.7735(22) 0.8449(17) 0.0367(15) 0.091 Uiso 1 calc R
C5 C 0.7548(18) 0.7398(15) 0.1325(15) 0.068(4) Uani 1 d .
H5A H 0.8542(18) 0.7496(15) 0.1618(15) 0.081 Uiso 1 calc R
C6 C 0.6581(16) 0.6710(15) 0.1657(13) 0.063(4) Uani 1 d .
H6A H 0.6911(16) 0.6378(15) 0.2197(13) 0.076 Uiso 1 calc R
C7 C 0.3304(13) 0.6640(12) 0.2637(9) 0.045(3) Uani 1 d .
C8 C 0.3476(17) 0.6509(16) 0.3637(11) 0.061(4) Uani 1 d .
H8A H 0.3884(17) 0.5911(16) 0.3823(11) 0.073 Uiso 1 calc R
C9 C 0.3064(21) 0.7226(20) 0.4337(13) 0.081(6) Uani 1 d .
H9A H 0.3134(21) 0.7091(20) 0.4987(13) 0.097 Uiso 1 calc R
C10 C 0.2552(18) 0.8139(16) 0.4113(14) 0.072(5) Uani 1 d .
H10A H 0.2255(18) 0.8623(16) 0.4602(14) 0.086 Uiso 1 calc R
C11 C 0.2470(20) 0.8348(15) 0.3178(15) 0.071(5) Uani 1 d .
H11A H 0.2163(20) 0.9000(15) 0.3037(15) 0.086 Uiso 1 calc R
C12 C 0.2831(18) 0.7616(14) 0.2432(12) 0.060(4) Uani 1 d .
H12A H 0.2761(18) 0.7770(14) 0.1788(12) 0.071 Uiso 1 calc R
C13 C 0.2124(14) 0.5203(13) 0.0688(9) 0.049(3) Uani 1 d .
H13A H 0.1797(14) 0.5845(13) 0.0456(9) 0.059 Uiso 1 calc R
H13B H 0.2286(14) 0.4695(13) 0.0110(9) 0.059 Uiso 1 calc R
C14 C 0.0982(12) 0.4614(11) 0.1097(9) 0.041(3) Uani 1 d .
C15 C 0.0136(15) 0.5063(13) 0.1675(11) 0.053(3) Uani 1 d .
H15A H 0.0188(15) 0.5833(13) 0.1896(11) 0.064 Uiso 1 calc R
C16 C -0.0849(14) 0.4225(11) 0.1911(10) 0.044(3) Uani 1 d .
H16A H -0.1518(14) 0.4402(11) 0.2290(10) 0.053 Uiso 1 calc R
C17 C -0.0728(13) 0.3161(14) 0.1540(9) 0.048(3) Uani 1 d .
C18 C -0.1533(14) 0.2097(11) 0.1691(11) 0.047(3) Uani 1 d .
H18A H -0.1986(14) 0.1601(11) 0.1030(11) 0.056 Uiso 1 calc R
H18B H -0.2302(14) 0.2274(11) 0.2021(11) 0.056 Uiso 1 calc R
C19 C 0.0593(13) 0.2394(12) 0.3580(10) 0.044(3) Uani 1 d .
C20 C -0.0117(17) 0.2906(14) 0.4259(12) 0.058(4) Uani 1 d .
H20A H -0.1121(17) 0.2690(14) 0.4149(12) 0.070 Uiso 1 calc R
C21 C 0.0651(21) 0.3755(16) 0.5119(12) 0.071(4) Uani 1 d .
H21A H 0.0145(21) 0.4097(16) 0.5562(12) 0.085 Uiso 1 calc R
C22 C 0.2080(23) 0.4071(16) 0.5306(13) 0.082(6) Uani 1 d .
H22A H 0.2581(23) 0.4603(16) 0.5894(13) 0.098 Uiso 1 calc R
C23 C 0.2858(20) 0.3589(22) 0.4595(15) 0.091(7) Uani 1 d .
H23A H 0.3854(20) 0.3842(22) 0.4701(15) 0.109 Uiso 1 calc R
C24 C 0.2141(16) 0.2766(16) 0.3770(12) 0.064(4) Uani 1 d .
H24A H 0.2653(16) 0.2439(16) 0.3324(12) 0.077 Uiso 1 calc R
C25 C -0.1545(15) 0.0433(10) 0.2934(11) 0.045(3) Uani 1 d .
C26 C -0.0924(17) -0.0186(17) 0.3588(13) 0.068(5) Uani 1 d .
H26A H 0.0086(17) -0.0102(17) 0.3785(13) 0.082 Uiso 1 calc R
C27 C -0.1803(19) -0.0950(15) 0.3966(12) 0.065(4) Uani 1 d .
H27A H -0.1386(19) -0.1403(15) 0.4372(12) 0.078 Uiso 1 calc R
C28 C -0.3240(29) -0.1002(18) 0.3724(18) 0.097(7) Uani 1 d .
H28A H -0.3814(29) -0.1440(18) 0.4028(18) 0.116 Uiso 1 calc R
C29 C -0.3920(21) -0.0420(17) 0.3029(20) 0.088(6) Uani 1 d .
H29A H -0.4931(21) -0.0502(17) 0.2846(20) 0.105 Uiso 1 calc R
C30 C -0.3049(17) 0.0282(15) 0.2618(16) 0.070(5) Uani 1 d .
H30A H -0.3477(17) 0.0650(15) 0.2133(16) 0.083 Uiso 1 calc R

loop_
_atom_type_symbol
_atom_type_description
_atom_type_scat_dispersion_real
_atom_type_scat_dispersion_imag
_atom_type_scat_source
C C 0.0033 0.0016 'International Tables Vol C Tables 4.2.6.8 and 6.1.1.4'
H H 0.0000 0.0000 'International Tables Vol C Tables 4.2.6.8 and 6.1.1.4'
P P 0.1023 0.0942 'International Tables Vol C Tables 4.2.6.8 and 6.1.1.4'
S S 0.1246 0.1234 'International Tables Vol C Tables 4.2.6.8 and 6.1.1.4'
Cl Cl 0.1484 0.1585 'International Tables Vol C Tables 4.2.6.8 and 6.1.1.4'
Au Au -2.0133 8.8022 'International Tables Vol C Tables 4.2.6.8 and 6.1.1.4'

loop_
_geom_angle_atom_site_label_1
_geom_angle_atom_site_label_2
_geom_angle_atom_site_label_3
_geom_angle
P1 Au1 Cl1 177.64(14)
P2 Au2 Cl2 177.85(15)
C1 P1 C7 106.8(6)
C1 P1 C13 106.9(6)
C7 P1 C13 102.1(6)
C1 P1 Au1 114.5(4)
C7 P1 Au1 112.4(4)
C13 P1 Au1 113.1(5)
C19 P2 C25 103.0(6)
C19 P2 C18 105.2(6)
C25 P2 C18 106.0(6)
C19 P2 Au2 113.6(4)
C25 P2 Au2 115.6(4)
C18 P2 Au2 112.5(5)
C17 S1 C14 92.5(7)
C2 C1 C6 117.8(12)
C2 C1 P1 124.1(10)
C6 C1 P1 117.8(10)
C1 C2 C3 120.8(14)
C4 C3 C2 120.5(16)
C3 C4 C5 120.2(16)
C6 C5 C4 121.2(17)
C5 C6 C1 119.3(15)
C8 C7 C12 116.5(14)
C8 C7 P1 122.2(11)
C12 C7 P1 121.1(10)
C9 C8 C7 121.4(16)
C8 C9 C10 121.0(16)
C9 C10 C11 119.7(16)
C10 C11 C12 121.0(16)
C11 C12 C7 120.0(14)
C14 C13 P1 110.1(8)
C15 C14 C13 128.8(13)
C15 C14 S1 110.4(10)
C13 C14 S1 120.8(10)
C14 C15 C16 112.5(13)
C17 C16 C15 114.5(12)
C16 C17 C18 128.1(12)
C16 C17 S1 110.1(11)
C18 C17 S1 121.8(11)
C17 C18 P2 112.8(9)
C20 C19 C24 117.7(14)
C20 C19 P2 122.2(11)
C24 C19 P2 120.0(11)
C19 C20 C21 121.1(15)
C22 C21 C20 120.9(17)
C21 C22 C23 119.7(15)
C24 C23 C22 120.0(16)
C23 C24 C19 120.4(17)
C26 C25 C30 119.5(13)
C26 C25 P2 118.1(11)
C30 C25 P2 122.3(11)
C25 C26 C27 120.8(15)
C28 C27 C26 118.4(17)
C27 C28 C29 122.4(18)
C30 C29 C28 118.6(18)
C25 C30 C29 119.9(17)

loop_
_geom_bond_atom_site_label_1
_geom_bond_atom_site_label_2
_geom_bond_distance
Au1 P1 2.224(4)
Au1 Cl1 2.278(4)
Au2 P2 2.230(4)
Au2 Cl2 2.282(4)
P1 C1 1.799(11)
P1 C7 1.800(14)
P1 C13 1.834(13)
P2 C19 1.779(14)
P2 C25 1.804(12)
P2 C18 1.829(13)
S1 C17 1.723(12)
S1 C14 1.742(13)
C1 C2 1.39(2)
C1 C6 1.42(2)
C2 C3 1.41(2)
C3 C4 1.33(3)
C4 C5 1.40(3)
C5 C6 1.37(2)
C7 C8 1.39(2)
C7 C12 1.39(2)
C8 C9 1.34(2)
C9 C10 1.34(3)
C10 C11 1.35(3)
C11 C12 1.37(2)
C13 C14 1.49(2)
C14 C15 1.35(2)
C15 C16 1.43(2)
C16 C17 1.34(2)
C17 C18 1.50(2)
C19 C20 1.38(2)
C19 C24 1.44(2)
C20 C21 1.41(2)
C21 C22 1.32(3)
C22 C23 1.44(3)
C23 C24 1.35(3)
C25 C26 1.38(2)
C25 C30 1.39(2)
C26 C27 1.42(2)
C27 C28 1.33(3)
C28 C29 1.40(3)
C29 C30 1.39(2)
